data_7119593
loop_
_publ_author_name
'Kundu, Subrata'
'Mohapatra, Chandrajeet'
'Samuel, Prinson P.'
'Kretsch, Johannes'
'Walawalkar, M. G.'
'Herbst-Irmer, Regine'
'Stalke, Dietmar'
'De, Sriman'
'Koley, Debasis'
'Roesky, Herbert W.'

_publ_section_title
;
 An unprecedented 1,4-diphospha-2,3-disila butadiene (-P[double bond,
 length as m-dash]Si-Si[double bond, length as m-dash]P-) derivative and a
 1,3-diphospha-2-silaallyl anion, each stabilized by the amidinate ligand.
;
_journal_issue 1
_journal_name_full 'Chemical communications (Cambridge, England)'
_journal_page_first 192
_journal_page_last 195
_journal_paper_doi 10.1039/c6cc09171g
_journal_volume 53
_journal_year 2016
_chemical_formula_moiety 'C45 H69 N2 P2 Si C16 H32 K O7'
_chemical_formula_sum 'C61 H101 K N2 O7 P2 Si'
_chemical_formula_weight 1103.56
_space_group_crystal_system triclinic
_space_group_IT_number 2
_space_group_name_Hall '-P 1'
_space_group_name_H-M_alt 'P -1'
_symmetry_space_group_name_Hall '-P 1'
_symmetry_space_group_name_H-M 'P -1'
_atom_sites_solution_hydrogens geom
_audit_creation_method SHELXL-2014/7
_audit_update_record
;
2016-10-01 deposited with the CCDC.
2016-12-05 downloaded from the CCDC.
;
_cell_angle_alpha 101.050(10)
_cell_angle_beta 103.860(10)
_cell_angle_gamma 100.660(10)
_cell_formula_units_Z 2
_cell_length_a 10.771(3)
_cell_length_b 13.848(3)
_cell_length_c 22.433(5)
_cell_measurement_reflns_used 9779
_cell_measurement_temperature 100(2)
_cell_measurement_theta_max 20.149
_cell_measurement_theta_min 2.2185
_cell_volume 3093.4(13)
_computing_cell_refinement 'SAINT V8.34A'
_computing_data_collection 'APEX2 v2012.2'
_computing_data_reduction 'SAINT V8.34A'
_computing_molecular_graphics 'XP Version 5.1'
_computing_publication_material 'XP Version 5.1'
_computing_structure_refinement 'SHELXL-2014/7 (Sheldrick, 2014)'
_computing_structure_solution 'SHELXT (G.M.Sheldrick,Acta Cryst.(2015)A71,3-8)'
_diffrn_ambient_temperature 100(2)
_diffrn_measured_fraction_theta_full 1.000
_diffrn_measured_fraction_theta_max 1.000
_diffrn_measurement_device_type 'Bruker Smart APEX II Quazar'
_diffrn_measurement_method 'omega scans'
_diffrn_radiation_type AgK\a
_diffrn_radiation_wavelength 0.56086
_diffrn_reflns_av_R_equivalents 0.0419
_diffrn_reflns_av_unetI/netI 0.0224
_diffrn_reflns_Laue_measured_fraction_full 1.000
_diffrn_reflns_Laue_measured_fraction_max 1.000
_diffrn_reflns_limit_h_max 13
_diffrn_reflns_limit_h_min -13
_diffrn_reflns_limit_k_max 17
_diffrn_reflns_limit_k_min -17
_diffrn_reflns_limit_l_max 27
_diffrn_reflns_limit_l_min -27
_diffrn_reflns_number 127873
_diffrn_reflns_point_group_measured_fraction_full 1.000
_diffrn_reflns_point_group_measured_fraction_max 1.000
_diffrn_reflns_theta_full 19.665
_diffrn_reflns_theta_max 20.289
_diffrn_reflns_theta_min 1.523
_diffrn_source 'INCOATEC Microsource'
_exptl_absorpt_coefficient_mu 0.114
_exptl_absorpt_correction_T_max 0.7445
_exptl_absorpt_correction_T_min 0.7138
_exptl_absorpt_correction_type multi-scan
_exptl_absorpt_process_details SADABS-2014/5
_exptl_crystal_colour colourless
_exptl_crystal_density_diffrn 1.185
_exptl_crystal_description block
_exptl_crystal_F_000 1200
_exptl_crystal_size_max 0.424
_exptl_crystal_size_mid 0.279
_exptl_crystal_size_min 0.152
_refine_diff_density_max 0.471
_refine_diff_density_min -0.247
_refine_diff_density_rms 0.043
_refine_ls_extinction_method none
_refine_ls_goodness_of_fit_ref 1.040
_refine_ls_hydrogen_treatment constr
_refine_ls_matrix_type full
_refine_ls_number_parameters 848
_refine_ls_number_reflns 12250
_refine_ls_number_restraints 1901
_refine_ls_restrained_S_all 1.018
_refine_ls_R_factor_all 0.0416
_refine_ls_R_factor_gt 0.0331
_refine_ls_shift/su_max 0.006
_refine_ls_shift/su_mean 0.000
_refine_ls_structure_factor_coef Fsqd
_refine_ls_weighting_details 'w=1/[\s^2^(Fo^2^)+(0.0312P)^2^+1.8591P] where P=(Fo^2^+2Fc^2^)/3'
_refine_ls_weighting_scheme calc
_refine_ls_wR_factor_gt 0.0764
_refine_ls_wR_factor_ref 0.0813
_reflns_Friedel_coverage 0.000
_reflns_number_gt 10530
_reflns_number_total 12250
_reflns_threshold_expression 'I > 2\s(I)'
_cod_data_source_file c6cc09171g2.cif
_cod_data_source_block sub6
_cod_database_code 7119593
_shelx_shelxl_version_number 2014/7
_shelx_space_group_comment
;
The symmetry employed for this shelxl refinement is uniquely defined
by the following loop, which should always be used as a source of
symmetry information in preference to the above space-group names.
They are only intended as comments.
;
_shelx_estimated_absorpt_t_min 0.953
_shelx_estimated_absorpt_t_max 0.983

loop_
_space_group_symop_operation_xyz
'x, y, z'
'-x, -y, -z'

loop_
_atom_site_label
_atom_site_type_symbol
_atom_site_fract_x
_atom_site_fract_y
_atom_site_fract_z
_atom_site_U_iso_or_equiv
_atom_site_adp_type
_atom_site_occupancy
_atom_site_site_symmetry_order
_atom_site_calc_flag
_atom_site_refinement_flags_posn
_atom_site_refinement_flags_adp
_atom_site_refinement_flags_occupancy
_atom_site_disorder_assembly
_atom_site_disorder_group
K1 K 0.62464(3) 0.65116(2) 0.50900(2) 0.02056(8) Uani 1 1 d . U . . .
P1 P 0.06766(4) 0.52939(3) 0.74178(2) 0.01184(8) Uani 1 1 d . U . . .
P2 P 0.29202(4) 0.72928(3) 0.73266(2) 0.01270(8) Uani 1 1 d . U . . .
Si1 Si 0.22808(4) 0.65556(3) 0.80084(2) 0.00999(8) Uani 1 1 d . U . . .
N1 N 0.34003(11) 0.62840(8) 0.87104(5) 0.0119(2) Uani 1 1 d . U . . .
N2 N 0.22098(11) 0.73585(8) 0.87727(5) 0.0118(2) Uani 1 1 d . U . . .
C1 C 0.30834(13) 0.69641(10) 0.91175(6) 0.0118(3) Uani 1 1 d . U . . .
C2 C 0.36262(14) 0.72462(10) 0.98210(6) 0.0126(3) Uani 1 1 d . U . . .
C3 C 0.46628(14) 0.81002(11) 1.01126(7) 0.0166(3) Uani 1 1 d . U . . .
H3 H 0.5005 0.8505 0.9864 0.020 Uiso 1 1 calc R U . . .
C4 C 0.51965(15) 0.83614(11) 1.07651(7) 0.0194(3) Uani 1 1 d . U . . .
H4 H 0.5906 0.8943 1.0962 0.023 Uiso 1 1 calc R U . . .
C5 C 0.46996(15) 0.77779(11) 1.11292(7) 0.0196(3) Uani 1 1 d . U . . .
H5 H 0.5073 0.7955 1.1576 0.023 Uiso 1 1 calc R U . . .
C6 C 0.36559(15) 0.69340(11) 1.08427(7) 0.0191(3) Uani 1 1 d . U . . .
H6 H 0.3306 0.6539 1.1094 0.023 Uiso 1 1 calc R U . . .
C7 C 0.31201(14) 0.66644(11) 1.01880(7) 0.0155(3) Uani 1 1 d . U . . .
H7 H 0.2409 0.6083 0.9992 0.019 Uiso 1 1 calc R U . . .
C8 C 0.16316(14) 0.82189(10) 0.89570(6) 0.0136(3) Uani 1 1 d . U . . .
C9 C 0.03603(14) 0.80567(11) 0.84274(7) 0.0188(3) Uani 1 1 d . U . . .
H9A H 0.0551 0.7950 0.8017 0.028 Uiso 1 1 calc R U . . .
H9B H -0.0001 0.8656 0.8492 0.028 Uiso 1 1 calc R U . . .
H9C H -0.0283 0.7460 0.8434 0.028 Uiso 1 1 calc R U . . .
C10 C 0.25928(15) 0.92099(10) 0.89970(7) 0.0171(3) Uani 1 1 d . U . . .
H10A H 0.2800 0.9178 0.8593 0.026 Uiso 1 1 calc R U . . .
H10B H 0.3405 0.9307 0.9336 0.026 Uiso 1 1 calc R U . . .
H10C H 0.2189 0.9779 0.9088 0.026 Uiso 1 1 calc R U . . .
C12 C 0.42706(14) 0.55832(10) 0.88316(6) 0.0137(3) Uani 1 1 d . U . . .
C11 C 0.12946(16) 0.82674(11) 0.95872(7) 0.0199(3) Uani 1 1 d . U . . .
H11A H 0.0781 0.8774 0.9648 0.030 Uiso 1 1 calc R U . . .
H11B H 0.2111 0.8457 0.9936 0.030 Uiso 1 1 calc R U . . .
H11C H 0.0777 0.7602 0.9580 0.030 Uiso 1 1 calc R U . . .
C15 C 0.36265(15) 0.47308(11) 0.90867(7) 0.0174(3) Uani 1 1 d . U . . .
H15A H 0.2734 0.4411 0.8808 0.026 Uiso 1 1 calc R U . . .
H15B H 0.3583 0.5013 0.9514 0.026 Uiso 1 1 calc R U . . .
H15C H 0.4151 0.4224 0.9101 0.026 Uiso 1 1 calc R U . . .
C14 C 0.56219(14) 0.61406(11) 0.92944(7) 0.0176(3) Uani 1 1 d . U . . .
H14A H 0.6218 0.5684 0.9302 0.026 Uiso 1 1 calc R U . . .
H14B H 0.5527 0.6359 0.9720 0.026 Uiso 1 1 calc R U . . .
H14C H 0.5985 0.6735 0.9158 0.026 Uiso 1 1 calc R U . . .
C13 C 0.44420(15) 0.51390(11) 0.81865(7) 0.0180(3) Uani 1 1 d . U . . .
H13A H 0.3576 0.4800 0.7886 0.027 Uiso 1 1 calc R U . . .
H13B H 0.4984 0.4646 0.8229 0.027 Uiso 1 1 calc R U . . .
H13C H 0.4876 0.5685 0.8031 0.027 Uiso 1 1 calc R U . . .
C16 C 0.05263(13) 0.43094(10) 0.78815(6) 0.0119(3) Uani 1 1 d . U . . .
C17 C 0.08769(13) 0.33843(10) 0.76937(6) 0.0131(3) Uani 1 1 d . U . . .
C18 C 0.07341(14) 0.26338(10) 0.80278(7) 0.0144(3) Uani 1 1 d . U . . .
H18 H 0.0982 0.2022 0.7894 0.017 Uiso 1 1 calc R U . . .
C19 C 0.02422(13) 0.27557(10) 0.85477(7) 0.0142(3) Uani 1 1 d . U . . .
C20 C -0.01577(13) 0.36448(10) 0.87154(6) 0.0138(3) Uani 1 1 d . U . . .
H20 H -0.0521 0.3734 0.9063 0.017 Uiso 1 1 calc R U . . .
C21 C -0.00459(13) 0.44100(10) 0.83938(6) 0.0116(3) Uani 1 1 d . U . . .
C22 C 0.13767(15) 0.31582(11) 0.71129(7) 0.0171(3) Uani 1 1 d . U . . .
H22 H 0.1729 0.3823 0.7028 0.021 Uiso 1 1 calc R U . . .
C23 C 0.02273(18) 0.25597(14) 0.65364(7) 0.0303(4) Uani 1 1 d . U . . .
H23A H 0.0544 0.2445 0.6160 0.045 Uiso 1 1 calc R U . . .
H23B H -0.0450 0.2944 0.6472 0.045 Uiso 1 1 calc R U . . .
H23C H -0.0149 0.1906 0.6607 0.045 Uiso 1 1 calc R U . . .
C24 C 0.24841(17) 0.26014(12) 0.71905(8) 0.0261(4) Uani 1 1 d . U . . .
H24A H 0.2130 0.1903 0.7202 0.039 Uiso 1 1 calc R U . . .
H24B H 0.3174 0.2949 0.7586 0.039 Uiso 1 1 calc R U . . .
H24C H 0.2857 0.2595 0.6832 0.039 Uiso 1 1 calc R U . . .
C25 C 0.01963(15) 0.20031(11) 0.89604(7) 0.0183(3) Uani 1 1 d . U . . .
H25 H -0.0553 0.2051 0.9146 0.022 Uiso 1 1 calc R U . . .
C26 C 0.14608(17) 0.23083(13) 0.95085(7) 0.0276(4) Uani 1 1 d . U . . .
H26A H 0.2212 0.2245 0.9342 0.041 Uiso 1 1 calc R U . . .
H26B H 0.1393 0.1863 0.9796 0.041 Uiso 1 1 calc R U . . .
H26C H 0.1589 0.3012 0.9739 0.041 Uiso 1 1 calc R U . . .
C27 C -0.00308(17) 0.09019(11) 0.86051(8) 0.0250(3) Uani 1 1 d . U . . .
H27A H -0.0823 0.0722 0.8243 0.037 Uiso 1 1 calc R U . . .
H27B H -0.0148 0.0460 0.8890 0.037 Uiso 1 1 calc R U . . .
H27C H 0.0732 0.0816 0.8453 0.037 Uiso 1 1 calc R U . . .
C28 C -0.05991(14) 0.53218(10) 0.85788(6) 0.0135(3) Uani 1 1 d . U . . .
H28 H 0.0017 0.5934 0.8548 0.016 Uiso 1 1 calc R U . . .
C29 C -0.19397(14) 0.52044(11) 0.81066(7) 0.0192(3) Uani 1 1 d . U . . .
H29A H -0.1843 0.5121 0.7677 0.029 Uiso 1 1 calc R U . . .
H29B H -0.2267 0.5810 0.8216 0.029 Uiso 1 1 calc R U . . .
H29C H -0.2566 0.4607 0.8125 0.029 Uiso 1 1 calc R U . . .
C30 C -0.07424(15) 0.55279(11) 0.92506(7) 0.0181(3) Uani 1 1 d . U . . .
H30A H -0.1008 0.6167 0.9345 0.027 Uiso 1 1 calc R U . . .
H30B H 0.0103 0.5576 0.9554 0.027 Uiso 1 1 calc R U . . .
H30C H -0.1414 0.4973 0.9283 0.027 Uiso 1 1 calc R U . . .
C31 C 0.38567(13) 0.86558(10) 0.75813(6) 0.0117(3) Uani 1 1 d . U . . .
C32 C 0.51502(14) 0.90173(10) 0.80026(6) 0.0128(3) Uani 1 1 d . U . . .
C33 C 0.59520(14) 0.99258(10) 0.79958(6) 0.0144(3) Uani 1 1 d . U . . .
H33 H 0.6819 1.0144 0.8278 0.017 Uiso 1 1 calc R U . . .
C34 C 0.55409(14) 1.05289(10) 0.75948(6) 0.0139(3) Uani 1 1 d . U . . .
C35 C 0.42381(14) 1.02285(10) 0.72278(6) 0.0149(3) Uani 1 1 d . U . . .
H35 H 0.3906 1.0653 0.6976 0.018 Uiso 1 1 calc R U . . .
C36 C 0.33948(14) 0.93213(10) 0.72159(6) 0.0133(3) Uani 1 1 d . U . . .
C37 C 0.57365(14) 0.84102(11) 0.84476(7) 0.0153(3) Uani 1 1 d . U . . .
H37 H 0.4992 0.7932 0.8513 0.018 Uiso 1 1 calc R U . . .
C38 C 0.65561(16) 0.77808(12) 0.81464(8) 0.0244(3) Uani 1 1 d . U . . .
H38A H 0.5997 0.7322 0.7744 0.037 Uiso 1 1 calc R U . . .
H38B H 0.6914 0.7383 0.8433 0.037 Uiso 1 1 calc R U . . .
H38C H 0.7283 0.8234 0.8069 0.037 Uiso 1 1 calc R U . . .
C39 C 0.65798(15) 0.90815(12) 0.90987(7) 0.0224(3) Uani 1 1 d . U . . .
H39A H 0.7388 0.9484 0.9055 0.034 Uiso 1 1 calc R U . . .
H39B H 0.6809 0.8653 0.9388 0.034 Uiso 1 1 calc R U . . .
H39C H 0.6081 0.9536 0.9268 0.034 Uiso 1 1 calc R U . . .
C40 C 0.65355(15) 1.14363(11) 0.75544(7) 0.0174(3) Uani 1 1 d . U . . .
H40 H 0.7170 1.1733 0.7986 0.021 Uiso 1 1 calc R U . . .
C41 C 0.73211(16) 1.10833(12) 0.71046(8) 0.0262(4) Uani 1 1 d . U . . .
H41A H 0.6729 1.0810 0.6674 0.039 Uiso 1 1 calc R U . . .
H41B H 0.7726 1.0555 0.7242 0.039 Uiso 1 1 calc R U . . .
H41C H 0.8011 1.1659 0.7110 0.039 Uiso 1 1 calc R U . . .
C42 C 0.59512(16) 1.22819(11) 0.73460(7) 0.0232(3) Uani 1 1 d . U . . .
H42A H 0.6665 1.2854 0.7369 0.035 Uiso 1 1 calc R U . . .
H42B H 0.5432 1.2506 0.7626 0.035 Uiso 1 1 calc R U . . .
H42C H 0.5382 1.2029 0.6909 0.035 Uiso 1 1 calc R U . . .
C43 C 0.19679(14) 0.90759(11) 0.68099(7) 0.0190(3) Uani 1 1 d . U . . .
H43 H 0.1636 0.8321 0.6686 0.023 Uiso 1 1 calc R U . . .
C44 C 0.11200(16) 0.95061(14) 0.71943(8) 0.0308(4) Uani 1 1 d . U . . .
H44A H 0.0202 0.9326 0.6932 0.046 Uiso 1 1 calc R U . . .
H44B H 0.1436 1.0246 0.7334 0.046 Uiso 1 1 calc R U . . .
H44C H 0.1175 0.9223 0.7565 0.046 Uiso 1 1 calc R U . . .
C45 C 0.17822(16) 0.94422(13) 0.61994(7) 0.0252(3) Uani 1 1 d . U . . .
H45A H 0.2385 0.9215 0.5969 0.038 Uiso 1 1 calc R U . . .
H45B H 0.1972 1.0185 0.6305 0.038 Uiso 1 1 calc R U . . .
H45C H 0.0871 0.9162 0.5933 0.038 Uiso 1 1 calc R U . . .
O1 O 0.55469(19) 0.7556(2) 0.60822(9) 0.0226(4) Uani 0.925(4) 1 d D U P A 1
C46 C 0.4508(2) 0.80498(19) 0.59320(12) 0.0241(5) Uani 0.925(4) 1 d D U P A 1
H46A H 0.4812 0.8650 0.5779 0.029 Uiso 0.925(4) 1 calc R U P A 1
H46B H 0.4231 0.8280 0.6314 0.029 Uiso 0.925(4) 1 calc R U P A 1
C47 C 0.3374(2) 0.73156(18) 0.54284(11) 0.0245(5) Uani 0.925(4) 1 d D U P A 1
H47A H 0.3075 0.6715 0.5582 0.029 Uiso 0.925(4) 1 calc R U P A 1
H47B H 0.2629 0.7639 0.5327 0.029 Uiso 0.925(4) 1 calc R U P A 1
O2 O 0.37741(17) 0.70123(16) 0.48772(9) 0.0222(4) Uani 0.925(4) 1 d D U P A 1
C48 C 0.2748(2) 0.6268(2) 0.43936(11) 0.0228(4) Uani 0.925(4) 1 d D U P A 1
H48A H 0.1944 0.6526 0.4296 0.027 Uiso 0.925(4) 1 calc R U P A 1
H48B H 0.2535 0.5643 0.4539 0.027 Uiso 0.925(4) 1 calc R U P A 1
C49 C 0.32058(19) 0.60391(16) 0.38133(9) 0.0254(4) Uani 0.925(4) 1 d D U P A 1
H49A H 0.2467 0.5594 0.3456 0.030 Uiso 0.925(4) 1 calc R U P A 1
H49B H 0.3508 0.6676 0.3695 0.030 Uiso 0.925(4) 1 calc R U P A 1
O3 O 0.42574(14) 0.55505(12) 0.39351(6) 0.0237(3) Uani 0.925(4) 1 d D U P A 1
C50 C 0.47915(18) 0.53813(16) 0.34091(8) 0.0260(5) Uani 0.925(4) 1 d D U P A 1
H50A H 0.5082 0.6034 0.3305 0.031 Uiso 0.925(4) 1 calc R U P A 1
H50B H 0.4103 0.4926 0.3034 0.031 Uiso 0.925(4) 1 calc R U P A 1
C51 C 0.5931(2) 0.49155(16) 0.35641(9) 0.0274(5) Uani 0.925(4) 1 d D U P A 1
H51A H 0.5670 0.4296 0.3708 0.033 Uiso 0.925(4) 1 calc R U P A 1
H51B H 0.6233 0.4726 0.3184 0.033 Uiso 0.925(4) 1 calc R U P A 1
O4 O 0.69677(18) 0.5648(2) 0.40576(8) 0.0249(4) Uani 0.925(4) 1 d D U P A 1
C52 C 0.81534(19) 0.53067(19) 0.41529(10) 0.0200(4) Uani 0.925(4) 1 d D U P A 1
H52A H 0.8478 0.5288 0.3775 0.024 Uiso 0.925(4) 1 calc R U P A 1
H52B H 0.7983 0.4613 0.4218 0.024 Uiso 0.925(4) 1 calc R U P A 1
C53 C 0.9167(2) 0.6015(2) 0.47217(10) 0.0203(4) Uani 0.925(4) 1 d D U P A 1
H53A H 1.0006 0.5800 0.4783 0.024 Uiso 0.925(4) 1 calc R U P A 1
H53B H 0.9330 0.6709 0.4657 0.024 Uiso 0.925(4) 1 calc R U P A 1
O5 O 0.87125(16) 0.60100(17) 0.52668(8) 0.0184(3) Uani 0.925(4) 1 d D U P A 1
C54 C 0.9696(2) 0.6599(2) 0.58364(10) 0.0203(4) Uani 0.925(4) 1 d D U P A 1
H54A H 1.0081 0.7268 0.5776 0.024 Uiso 0.925(4) 1 calc R U P A 1
H54B H 1.0411 0.6248 0.5938 0.024 Uiso 0.925(4) 1 calc R U P A 1
C55 C 0.9080(2) 0.67418(18) 0.63700(10) 0.0200(4) Uani 0.925(4) 1 d D U P A 1
H55A H 0.8622 0.6076 0.6406 0.024 Uiso 0.925(4) 1 calc R U P A 1
H55B H 0.9769 0.7080 0.6775 0.024 Uiso 0.925(4) 1 calc R U P A 1
O6 O 0.8164(2) 0.7350(2) 0.62419(8) 0.0206(3) Uani 0.925(4) 1 d D U P A 1
C56 C 0.7634(3) 0.7598(2) 0.67603(11) 0.0248(5) Uani 0.925(4) 1 d D U P A 1
H56A H 0.8348 0.8003 0.7142 0.030 Uiso 0.925(4) 1 calc R U P A 1
H56B H 0.7215 0.6969 0.6856 0.030 Uiso 0.925(4) 1 calc R U P A 1
C57 C 0.6630(3) 0.8196(2) 0.65850(12) 0.0256(5) Uani 0.925(4) 1 d D U P A 1
H57A H 0.6326 0.8444 0.6956 0.031 Uiso 0.925(4) 1 calc R U P A 1
H57B H 0.7028 0.8790 0.6449 0.031 Uiso 0.925(4) 1 calc R U P A 1
O7 O 0.68539(12) 0.82762(9) 0.47876(7) 0.0388(3) Uani 1 1 d . U . . .
C58 C 0.81979(18) 0.88136(15) 0.50110(11) 0.0424(5) Uani 1 1 d . U . . .
H58A H 0.8574 0.8846 0.4652 0.051 Uiso 1 1 calc R U . . .
H58B H 0.8714 0.8473 0.5295 0.051 Uiso 1 1 calc R U . . .
C59 C 0.8236(2) 0.98656(15) 0.53663(9) 0.0416(5) Uani 1 1 d . U . . .
H59A H 0.8824 1.0386 0.5247 0.050 Uiso 1 1 calc R U . . .
H59B H 0.8547 0.9947 0.5830 0.050 Uiso 1 1 calc R U . . .
C60 C 0.68116(19) 0.99500(14) 0.51661(9) 0.0341(4) Uani 1 1 d . U . . .
H60A H 0.6420 0.9969 0.5524 0.041 Uiso 1 1 calc R U . . .
H60B H 0.6756 1.0568 0.5011 0.041 Uiso 1 1 calc R U . . .
C61 C 0.61216(17) 0.90042(13) 0.46404(8) 0.0306(4) Uani 1 1 d . U . . .
H61A H 0.5193 0.8770 0.4636 0.037 Uiso 1 1 calc R U . . .
H61B H 0.6142 0.9130 0.4223 0.037 Uiso 1 1 calc R U . . .
O1A O 0.534(2) 0.751(3) 0.6044(11) 0.025(3) Uani 0.075(4) 1 d D U P A 2
C46A C 0.421(3) 0.786(2) 0.5812(15) 0.023(3) Uani 0.075(4) 1 d D U P A 2
H46C H 0.4451 0.8445 0.5635 0.028 Uiso 0.075(4) 1 calc R U P A 2
H46D H 0.3836 0.8083 0.6163 0.028 Uiso 0.075(4) 1 calc R U P A 2
C47A C 0.321(3) 0.703(3) 0.5312(12) 0.026(3) Uani 0.075(4) 1 d D U P A 2
H47C H 0.3030 0.6415 0.5475 0.031 Uiso 0.075(4) 1 calc R U P A 2
H47D H 0.2375 0.7237 0.5184 0.031 Uiso 0.075(4) 1 calc R U P A 2
O2A O 0.371(2) 0.681(2) 0.4790(11) 0.023(3) Uani 0.075(4) 1 d D U P A 2
C48A C 0.280(2) 0.609(3) 0.4266(13) 0.024(3) Uani 0.075(4) 1 d D U P A 2
H48C H 0.2078 0.6393 0.4087 0.029 Uiso 0.075(4) 1 calc R U P A 2
H48D H 0.2410 0.5507 0.4414 0.029 Uiso 0.075(4) 1 calc R U P A 2
C49A C 0.3373(19) 0.571(2) 0.3759(9) 0.025(2) Uani 0.075(4) 1 d D U P A 2
H49C H 0.2679 0.5224 0.3399 0.030 Uiso 0.075(4) 1 calc R U P A 2
H49D H 0.3770 0.6281 0.3604 0.030 Uiso 0.075(4) 1 calc R U P A 2
O3A O 0.4375(15) 0.5213(15) 0.4019(7) 0.028(3) Uani 0.075(4) 1 d D U P A 2
C50A C 0.4931(17) 0.4766(17) 0.3564(8) 0.032(5) Uani 0.075(4) 1 d D U P A 2
H50C H 0.4347 0.4736 0.3143 0.038 Uiso 0.075(4) 1 calc R U P A 2
H50D H 0.4884 0.4057 0.3593 0.038 Uiso 0.075(4) 1 calc R U P A 2
C51A C 0.6295(18) 0.520(2) 0.3566(8) 0.033(3) Uani 0.075(4) 1 d D U P A 2
H51C H 0.6615 0.4668 0.3331 0.040 Uiso 0.075(4) 1 calc R U P A 2
H51D H 0.6275 0.5743 0.3332 0.040 Uiso 0.075(4) 1 calc R U P A 2
O4A O 0.7181(18) 0.561(3) 0.4151(9) 0.026(3) Uani 0.075(4) 1 d D U P A 2
C52A C 0.846(2) 0.546(3) 0.4290(11) 0.020(3) Uani 0.075(4) 1 d D U P A 2
H52C H 0.8826 0.5548 0.3935 0.024 Uiso 0.075(4) 1 calc R U P A 2
H52D H 0.8409 0.4747 0.4322 0.024 Uiso 0.075(4) 1 calc R U P A 2
C53A C 0.9355(18) 0.614(3) 0.4881(10) 0.021(3) Uani 0.075(4) 1 d D U P A 2
H53C H 1.0189 0.5924 0.4984 0.025 Uiso 0.075(4) 1 calc R U P A 2
H53D H 0.9566 0.6837 0.4817 0.025 Uiso 0.075(4) 1 calc R U P A 2
O5A O 0.8810(19) 0.616(2) 0.5392(9) 0.019(2) Uani 0.075(4) 1 d D U P A 2
C54A C 0.967(3) 0.670(3) 0.5984(11) 0.022(3) Uani 0.075(4) 1 d D U P A 2
H54C H 1.0182 0.7342 0.5938 0.026 Uiso 0.075(4) 1 calc R U P A 2
H54D H 1.0306 0.6298 0.6122 0.026 Uiso 0.075(4) 1 calc R U P A 2
C55A C 0.902(2) 0.695(3) 0.6483(9) 0.019(3) Uani 0.075(4) 1 d D U P A 2
H55C H 0.8627 0.6312 0.6580 0.023 Uiso 0.075(4) 1 calc R U P A 2
H55D H 0.9690 0.7379 0.6874 0.023 Uiso 0.075(4) 1 calc R U P A 2
O6A O 0.804(2) 0.745(3) 0.6294(9) 0.022(2) Uani 0.075(4) 1 d D U P A 2
C56A C 0.741(3) 0.776(3) 0.6753(12) 0.024(3) Uani 0.075(4) 1 d D U P A 2
H56C H 0.8061 0.8230 0.7133 0.029 Uiso 0.075(4) 1 calc R U P A 2
H56D H 0.6997 0.7159 0.6880 0.029 Uiso 0.075(4) 1 calc R U P A 2
C57A C 0.637(3) 0.827(3) 0.6493(18) 0.024(3) Uani 0.075(4) 1 d D U P A 2
H57C H 0.6051 0.8607 0.6836 0.029 Uiso 0.075(4) 1 calc R U P A 2
H57D H 0.6733 0.8788 0.6289 0.029 Uiso 0.075(4) 1 calc R U P A 2

loop_
_atom_site_aniso_label
_atom_site_aniso_U_11
_atom_site_aniso_U_22
_atom_site_aniso_U_33
_atom_site_aniso_U_23
_atom_site_aniso_U_13
_atom_site_aniso_U_12
K1 0.01648(17) 0.02424(17) 0.01782(16) -0.00201(13) 0.00384(13) 0.00620(13)
P1 0.01322(18) 0.01123(17) 0.01010(17) 0.00369(13) 0.00198(14) 0.00124(13)
P2 0.01611(19) 0.01137(17) 0.01036(17) 0.00376(13) 0.00430(14) 0.00093(14)
Si1 0.01069(18) 0.01029(17) 0.00928(17) 0.00348(14) 0.00263(14) 0.00240(14)
N1 0.0126(6) 0.0133(5) 0.0102(5) 0.0039(4) 0.0023(5) 0.0044(5)
N2 0.0131(6) 0.0115(5) 0.0108(5) 0.0026(4) 0.0033(5) 0.0033(4)
C1 0.0109(7) 0.0111(6) 0.0130(6) 0.0049(5) 0.0042(5) -0.0009(5)
C2 0.0139(7) 0.0134(6) 0.0113(6) 0.0031(5) 0.0038(5) 0.0047(5)
C3 0.0181(7) 0.0157(7) 0.0160(7) 0.0055(6) 0.0053(6) 0.0017(6)
C4 0.0202(8) 0.0152(7) 0.0174(7) 0.0001(6) 0.0024(6) -0.0005(6)
C5 0.0239(8) 0.0225(7) 0.0105(7) 0.0015(6) 0.0031(6) 0.0063(6)
C6 0.0221(8) 0.0227(7) 0.0149(7) 0.0084(6) 0.0075(6) 0.0044(6)
C7 0.0139(7) 0.0158(7) 0.0159(7) 0.0046(6) 0.0041(6) 0.0011(5)
C8 0.0156(7) 0.0104(6) 0.0161(7) 0.0028(5) 0.0062(6) 0.0046(5)
C9 0.0166(7) 0.0149(7) 0.0242(8) 0.0046(6) 0.0036(6) 0.0058(6)
C10 0.0187(8) 0.0125(7) 0.0197(7) 0.0038(6) 0.0055(6) 0.0027(6)
C12 0.0142(7) 0.0144(7) 0.0141(7) 0.0052(5) 0.0031(6) 0.0066(5)
C11 0.0249(8) 0.0179(7) 0.0218(8) 0.0053(6) 0.0134(7) 0.0079(6)
C15 0.0180(8) 0.0159(7) 0.0186(7) 0.0073(6) 0.0028(6) 0.0053(6)
C14 0.0146(7) 0.0197(7) 0.0185(7) 0.0065(6) 0.0025(6) 0.0054(6)
C13 0.0183(8) 0.0206(7) 0.0167(7) 0.0041(6) 0.0046(6) 0.0096(6)
C16 0.0098(7) 0.0116(6) 0.0121(6) 0.0031(5) 0.0007(5) 0.0002(5)
C17 0.0112(7) 0.0136(6) 0.0135(7) 0.0024(5) 0.0032(5) 0.0016(5)
C18 0.0148(7) 0.0117(6) 0.0171(7) 0.0031(5) 0.0051(6) 0.0042(5)
C19 0.0113(7) 0.0147(7) 0.0157(7) 0.0059(5) 0.0018(5) 0.0013(5)
C20 0.0115(7) 0.0171(7) 0.0134(7) 0.0048(5) 0.0043(5) 0.0031(5)
C21 0.0080(6) 0.0124(6) 0.0118(6) 0.0023(5) 0.0000(5) 0.0005(5)
C22 0.0234(8) 0.0129(7) 0.0189(7) 0.0047(6) 0.0120(6) 0.0047(6)
C23 0.0353(10) 0.0376(10) 0.0160(8) 0.0014(7) 0.0097(7) 0.0063(8)
C24 0.0291(9) 0.0232(8) 0.0355(9) 0.0097(7) 0.0214(8) 0.0109(7)
C25 0.0197(8) 0.0201(7) 0.0225(8) 0.0125(6) 0.0109(6) 0.0090(6)
C26 0.0345(10) 0.0311(9) 0.0196(8) 0.0117(7) 0.0042(7) 0.0124(7)
C27 0.0298(9) 0.0188(8) 0.0296(9) 0.0137(7) 0.0087(7) 0.0057(7)
C28 0.0139(7) 0.0117(6) 0.0147(7) 0.0030(5) 0.0047(6) 0.0023(5)
C29 0.0164(7) 0.0208(7) 0.0211(8) 0.0045(6) 0.0038(6) 0.0089(6)
C30 0.0186(8) 0.0166(7) 0.0192(7) 0.0022(6) 0.0083(6) 0.0028(6)
C31 0.0138(7) 0.0117(6) 0.0110(6) 0.0024(5) 0.0073(5) 0.0024(5)
C32 0.0147(7) 0.0147(6) 0.0112(6) 0.0038(5) 0.0066(5) 0.0046(5)
C33 0.0124(7) 0.0175(7) 0.0125(7) 0.0035(5) 0.0034(5) 0.0020(5)
C34 0.0175(7) 0.0120(6) 0.0121(6) 0.0014(5) 0.0067(6) 0.0015(5)
C35 0.0199(7) 0.0127(6) 0.0128(7) 0.0053(5) 0.0046(6) 0.0039(6)
C36 0.0151(7) 0.0131(6) 0.0119(6) 0.0023(5) 0.0049(5) 0.0034(5)
C37 0.0127(7) 0.0179(7) 0.0165(7) 0.0078(6) 0.0045(6) 0.0026(6)
C38 0.0252(9) 0.0281(8) 0.0298(9) 0.0161(7) 0.0133(7) 0.0141(7)
C39 0.0209(8) 0.0261(8) 0.0186(8) 0.0118(6) 0.0017(6) 0.0001(6)
C40 0.0196(8) 0.0151(7) 0.0147(7) 0.0037(6) 0.0043(6) -0.0017(6)
C41 0.0252(9) 0.0250(8) 0.0281(8) 0.0060(7) 0.0132(7) -0.0017(7)
C42 0.0291(9) 0.0176(7) 0.0222(8) 0.0083(6) 0.0079(7) -0.0001(6)
C43 0.0171(8) 0.0141(7) 0.0231(8) 0.0081(6) -0.0003(6) 0.0013(6)
C44 0.0196(8) 0.0454(10) 0.0371(10) 0.0248(8) 0.0123(7) 0.0108(8)
C45 0.0228(8) 0.0302(9) 0.0201(8) 0.0070(7) -0.0003(7) 0.0079(7)
O1 0.0224(9) 0.0272(7) 0.0210(7) 0.0060(6) 0.0072(6) 0.0115(8)
C46 0.0242(12) 0.0292(12) 0.0226(12) 0.0044(8) 0.0089(9) 0.0143(10)
C47 0.0225(10) 0.0289(14) 0.0288(11) 0.0100(9) 0.0140(9) 0.0112(9)
O2 0.0190(7) 0.0234(11) 0.0234(8) 0.0035(6) 0.0081(6) 0.0028(6)
C48 0.0149(8) 0.0254(13) 0.0253(12) 0.0066(9) 0.0024(8) 0.0022(8)
C49 0.0221(9) 0.0274(11) 0.0238(9) 0.0057(8) 0.0013(7) 0.0065(8)
O3 0.0238(7) 0.0264(8) 0.0206(6) 0.0056(5) 0.0037(5) 0.0089(6)
C50 0.0282(10) 0.0328(11) 0.0147(8) 0.0024(7) 0.0025(7) 0.0102(8)
C51 0.0282(12) 0.0311(12) 0.0174(8) -0.0015(8) 0.0024(8) 0.0074(9)
O4 0.0248(8) 0.0327(7) 0.0168(7) 0.0020(7) 0.0024(6) 0.0146(7)
C52 0.0185(10) 0.0264(11) 0.0166(10) 0.0038(8) 0.0067(8) 0.0082(9)
C53 0.0217(9) 0.0238(11) 0.0170(11) 0.0052(10) 0.0081(8) 0.0061(8)
O5 0.0169(6) 0.0223(10) 0.0128(8) 0.0009(6) 0.0034(6) 0.0014(6)
C54 0.0149(8) 0.0260(11) 0.0156(11) -0.0001(10) 0.0003(8) 0.0049(7)
C55 0.0216(9) 0.0204(12) 0.0162(9) 0.0029(8) 0.0011(8) 0.0078(7)
O6 0.0239(7) 0.0272(9) 0.0144(6) 0.0061(5) 0.0069(5) 0.0125(6)
C56 0.0300(12) 0.0352(14) 0.0133(8) 0.0049(8) 0.0069(8) 0.0177(8)
C57 0.0315(13) 0.0313(10) 0.0143(11) 0.0022(8) 0.0051(9) 0.0136(9)
O7 0.0281(7) 0.0296(7) 0.0570(9) 0.0112(6) 0.0097(6) 0.0056(5)
C58 0.0235(10) 0.0405(11) 0.0636(14) 0.0184(10) 0.0074(9) 0.0095(8)
C59 0.0360(11) 0.0436(11) 0.0359(10) 0.0080(9) 0.0002(9) 0.0025(9)
C60 0.0411(11) 0.0336(9) 0.0343(10) 0.0133(8) 0.0163(8) 0.0130(8)
C61 0.0242(9) 0.0397(10) 0.0311(9) 0.0150(8) 0.0077(7) 0.0094(7)
O1A 0.024(4) 0.028(4) 0.022(4) 0.003(4) 0.004(3) 0.011(3)
C46A 0.022(4) 0.027(5) 0.024(4) 0.008(4) 0.009(4) 0.013(4)
C47A 0.022(4) 0.031(5) 0.029(4) 0.009(4) 0.010(4) 0.009(4)
O2A 0.022(4) 0.024(5) 0.023(4) 0.004(3) 0.010(3) 0.001(4)
C48A 0.018(4) 0.025(5) 0.024(4) 0.004(4) 0.001(3) 0.000(4)
C49A 0.025(3) 0.027(4) 0.022(3) 0.006(3) 0.003(3) 0.004(3)
O3A 0.026(4) 0.029(4) 0.022(4) -0.001(4) 0.003(3) 0.007(3)
C50A 0.029(6) 0.033(10) 0.024(7) -0.008(7) 0.004(5) 0.003(5)
C51A 0.029(4) 0.041(5) 0.021(4) -0.004(4) 0.003(3) 0.003(4)
O4A 0.024(4) 0.030(4) 0.019(4) 0.000(4) 0.000(3) 0.010(3)
C52A 0.018(4) 0.027(5) 0.017(4) 0.006(4) 0.007(3) 0.007(4)
C53A 0.021(4) 0.025(5) 0.017(4) 0.003(4) 0.007(3) 0.005(4)
O5A 0.018(4) 0.024(4) 0.012(3) 0.000(3) 0.007(3) 0.000(3)
C54A 0.019(4) 0.027(5) 0.013(4) -0.002(4) -0.001(3) 0.003(4)
C55A 0.022(4) 0.019(5) 0.015(4) 0.005(4) 0.004(3) 0.004(4)
O6A 0.024(4) 0.026(4) 0.017(4) 0.003(3) 0.006(3) 0.014(3)
C56A 0.031(4) 0.033(5) 0.015(4) 0.005(4) 0.012(3) 0.016(4)
C57A 0.030(4) 0.029(4) 0.016(4) 0.001(4) 0.008(4) 0.015(4)

loop_
_atom_type_symbol
_atom_type_description
_atom_type_scat_dispersion_real
_atom_type_scat_dispersion_imag
_atom_type_scat_source
C C 0.0015 0.0009 'International Tables Vol C Tables 4.2.6.8 and 6.1.1.4'
H H 0.0000 0.0000 'International Tables Vol C Tables 4.2.6.8 and 6.1.1.4'
N N 0.0030 0.0019 'International Tables Vol C Tables 4.2.6.8 and 6.1.1.4'
O O 0.0056 0.0036 'International Tables Vol C Tables 4.2.6.8 and 6.1.1.4'
Si Si 0.0522 0.0431 'International Tables Vol C Tables 4.2.6.8 and 6.1.1.4'
P P 0.0667 0.0580 'International Tables Vol C Tables 4.2.6.8 and 6.1.1.4'
K K 0.1399 0.1562 'International Tables Vol C Tables 4.2.6.8 and 6.1.1.4'

loop_
_geom_angle_atom_site_label_1
_geom_angle_atom_site_label_2
_geom_angle_atom_site_label_3
_geom_angle
_geom_angle_site_symmetry_3
O7 K1 O4A 89.7(9) .
O7 K1 O5A 98.0(7) .
O4A K1 O5A 60.0(4) .
O7 K1 O4 87.11(7) .
O7 K1 O1 87.12(8) .
O4 K1 O1 174.16(10) .
O7 K1 O6A 87.1(9) .
O4A K1 O6A 118.5(6) .
O5A K1 O6A 59.8(4) .
O7 K1 O6 88.19(7) .
O4 K1 O6 119.10(5) .
O1 K1 O6 61.58(5) .
O7 K1 O3A 105.7(4) .
O4A K1 O3A 63.4(4) .
O5A K1 O3A 117.6(5) .
O6A K1 O3A 167.2(10) .
O7 K1 O2 79.68(6) .
O4 K1 O2 118.21(5) .
O1 K1 O2 59.74(5) .
O6 K1 O2 120.43(5) .
O7 K1 O5 99.56(6) .
O4 K1 O5 60.28(4) .
O1 K1 O5 121.70(5) .
O6 K1 O5 60.87(4) .
O2 K1 O5 178.40(6) .
O7 K1 O3 95.07(5) .
O4 K1 O3 61.17(5) .
O1 K1 O3 118.53(5) .
O6 K1 O3 176.73(7) .
O2 K1 O3 60.38(4) .
O5 K1 O3 118.38(4) .
O7 K1 O1A 88.1(10) .
O4A K1 O1A 177.7(13) .
O5A K1 O1A 119.8(5) .
O6A K1 O1A 60.8(4) .
O3A K1 O1A 117.8(6) .
C16 P1 Si1 106.86(5) .
C31 P2 Si1 120.04(5) .
N2 Si1 N1 69.27(5) .
N2 Si1 P1 122.80(4) .
N1 Si1 P1 115.76(4) .
N2 Si1 P2 119.14(4) .
N1 Si1 P2 125.56(4) .
P1 Si1 P2 103.12(2) .
N2 Si1 C1 34.69(5) .
N1 Si1 C1 34.58(5) .
P1 Si1 C1 126.69(4) .
P2 Si1 C1 130.19(4) .
C1 N1 C12 129.96(11) .
C1 N1 Si1 91.94(9) .
C12 N1 Si1 138.02(9) .
C1 N2 C8 131.07(11) .
C1 N2 Si1 92.00(9) .
C8 N2 Si1 136.20(9) .
N1 C1 N2 106.78(12) .
N1 C1 C2 126.45(12) .
N2 C1 C2 126.75(12) .
N1 C1 Si1 53.48(7) .
N2 C1 Si1 53.31(7) .
C2 C1 Si1 178.33(10) .
C7 C2 C3 119.66(13) .
C7 C2 C1 120.95(12) .
C3 C2 C1 119.38(12) .
C4 C3 C2 120.12(13) .
C4 C3 H3 119.9 .
C2 C3 H3 119.9 .
C5 C4 C3 120.18(14) .
C5 C4 H4 119.9 .
C3 C4 H4 119.9 .
C4 C5 C6 120.01(13) .
C4 C5 H5 120.0 .
C6 C5 H5 120.0 .
C5 C6 C7 120.11(13) .
C5 C6 H6 119.9 .
C7 C6 H6 119.9 .
C2 C7 C6 119.91(13) .
C2 C7 H7 120.0 .
C6 C7 H7 120.0 .
N2 C8 C9 105.83(11) .
N2 C8 C10 109.04(11) .
C9 C8 C10 110.00(12) .
N2 C8 C11 113.29(11) .
C9 C8 C11 108.86(12) .
C10 C8 C11 109.73(11) .
C8 C9 H9A 109.5 .
C8 C9 H9B 109.5 .
H9A C9 H9B 109.5 .
C8 C9 H9C 109.5 .
H9A C9 H9C 109.5 .
H9B C9 H9C 109.5 .
C8 C10 H10A 109.5 .
C8 C10 H10B 109.5 .
H10A C10 H10B 109.5 .
C8 C10 H10C 109.5 .
H10A C10 H10C 109.5 .
H10B C10 H10C 109.5 .
N1 C12 C13 105.11(11) .
N1 C12 C14 111.92(11) .
C13 C12 C14 109.32(12) .
N1 C12 C15 110.97(11) .
C13 C12 C15 109.83(12) .
C14 C12 C15 109.58(11) .
C8 C11 H11A 109.5 .
C8 C11 H11B 109.5 .
H11A C11 H11B 109.5 .
C8 C11 H11C 109.5 .
H11A C11 H11C 109.5 .
H11B C11 H11C 109.5 .
C12 C15 H15A 109.5 .
C12 C15 H15B 109.5 .
H15A C15 H15B 109.5 .
C12 C15 H15C 109.5 .
H15A C15 H15C 109.5 .
H15B C15 H15C 109.5 .
C12 C14 H14A 109.5 .
C12 C14 H14B 109.5 .
H14A C14 H14B 109.5 .
C12 C14 H14C 109.5 .
H14A C14 H14C 109.5 .
H14B C14 H14C 109.5 .
C12 C13 H13A 109.5 .
C12 C13 H13B 109.5 .
H13A C13 H13B 109.5 .
C12 C13 H13C 109.5 .
H13A C13 H13C 109.5 .
H13B C13 H13C 109.5 .
C17 C16 C21 117.22(12) .
C17 C16 P1 120.27(10) .
C21 C16 P1 122.27(10) .
C18 C17 C16 120.61(12) .
C18 C17 C22 117.87(12) .
C16 C17 C22 121.50(12) .
C19 C18 C17 122.02(13) .
C19 C18 H18 119.0 .
C17 C18 H18 119.0 .
C18 C19 C20 117.43(12) .
C18 C19 C25 123.45(13) .
C20 C19 C25 119.03(13) .
C19 C20 C21 122.62(13) .
C19 C20 H20 118.7 .
C21 C20 H20 118.7 .
C20 C21 C16 119.94(12) .
C20 C21 C28 119.04(12) .
C16 C21 C28 120.95(12) .
C17 C22 C23 109.67(12) .
C17 C22 C24 114.57(12) .
C23 C22 C24 109.98(13) .
C17 C22 H22 107.4 .
C23 C22 H22 107.4 .
C24 C22 H22 107.4 .
C22 C23 H23A 109.5 .
C22 C23 H23B 109.5 .
H23A C23 H23B 109.5 .
C22 C23 H23C 109.5 .
H23A C23 H23C 109.5 .
H23B C23 H23C 109.5 .
C22 C24 H24A 109.5 .
C22 C24 H24B 109.5 .
H24A C24 H24B 109.5 .
C22 C24 H24C 109.5 .
H24A C24 H24C 109.5 .
H24B C24 H24C 109.5 .
C19 C25 C27 114.40(12) .
C19 C25 C26 109.61(12) .
C27 C25 C26 110.06(13) .
C19 C25 H25 107.5 .
C27 C25 H25 107.5 .
C26 C25 H25 107.5 .
C25 C26 H26A 109.5 .
C25 C26 H26B 109.5 .
H26A C26 H26B 109.5 .
C25 C26 H26C 109.5 .
H26A C26 H26C 109.5 .
H26B C26 H26C 109.5 .
C25 C27 H27A 109.5 .
C25 C27 H27B 109.5 .
H27A C27 H27B 109.5 .
C25 C27 H27C 109.5 .
H27A C27 H27C 109.5 .
H27B C27 H27C 109.5 .
C21 C28 C30 115.12(11) .
C21 C28 C29 109.96(11) .
C30 C28 C29 108.96(12) .
C21 C28 H28 107.5 .
C30 C28 H28 107.5 .
C29 C28 H28 107.5 .
C28 C29 H29A 109.5 .
C28 C29 H29B 109.5 .
H29A C29 H29B 109.5 .
C28 C29 H29C 109.5 .
H29A C29 H29C 109.5 .
H29B C29 H29C 109.5 .
C28 C30 H30A 109.5 .
C28 C30 H30B 109.5 .
H30A C30 H30B 109.5 .
C28 C30 H30C 109.5 .
H30A C30 H30C 109.5 .
H30B C30 H30C 109.5 .
C32 C31 C36 116.41(12) .
C32 C31 P2 124.18(10) .
C36 C31 P2 117.47(10) .
C33 C32 C31 120.29(12) .
C33 C32 C37 117.75(12) .
C31 C32 C37 121.87(12) .
C34 C33 C32 122.99(13) .
C34 C33 H33 118.5 .
C32 C33 H33 118.5 .
C35 C34 C33 116.74(13) .
C35 C34 C40 123.64(13) .
C33 C34 C40 119.54(13) .
C34 C35 C36 122.26(13) .
C34 C35 H35 118.9 .
C36 C35 H35 118.9 .
C35 C36 C31 120.72(13) .
C35 C36 C43 118.07(12) .
C31 C36 C43 121.20(12) .
C32 C37 C38 110.19(12) .
C32 C37 C39 112.72(12) .
C38 C37 C39 109.88(13) .
C32 C37 H37 108.0 .
C38 C37 H37 108.0 .
C39 C37 H37 108.0 .
C37 C38 H38A 109.5 .
C37 C38 H38B 109.5 .
H38A C38 H38B 109.5 .
C37 C38 H38C 109.5 .
H38A C38 H38C 109.5 .
H38B C38 H38C 109.5 .
C37 C39 H39A 109.5 .
C37 C39 H39B 109.5 .
H39A C39 H39B 109.5 .
C37 C39 H39C 109.5 .
H39A C39 H39C 109.5 .
H39B C39 H39C 109.5 .
C34 C40 C42 115.26(13) .
C34 C40 C41 109.91(12) .
C42 C40 C41 108.68(12) .
C34 C40 H40 107.6 .
C42 C40 H40 107.6 .
C41 C40 H40 107.6 .
C40 C41 H41A 109.5 .
C40 C41 H41B 109.5 .
H41A C41 H41B 109.5 .
C40 C41 H41C 109.5 .
H41A C41 H41C 109.5 .
H41B C41 H41C 109.5 .
C40 C42 H42A 109.5 .
C40 C42 H42B 109.5 .
H42A C42 H42B 109.5 .
C40 C42 H42C 109.5 .
H42A C42 H42C 109.5 .
H42B C42 H42C 109.5 .
C44 C43 C36 110.34(13) .
C44 C43 C45 109.41(13) .
C36 C43 C45 114.43(13) .
C44 C43 H43 107.5 .
C36 C43 H43 107.5 .
C45 C43 H43 107.5 .
C43 C44 H44A 109.5 .
C43 C44 H44B 109.5 .
H44A C44 H44B 109.5 .
C43 C44 H44C 109.5 .
H44A C44 H44C 109.5 .
H44B C44 H44C 109.5 .
C43 C45 H45A 109.5 .
C43 C45 H45B 109.5 .
H45A C45 H45B 109.5 .
C43 C45 H45C 109.5 .
H45A C45 H45C 109.5 .
H45B C45 H45C 109.5 .
C57 O1 C46 111.36(17) .
C57 O1 K1 114.35(15) .
C46 O1 K1 117.57(14) .
O1 C46 C47 108.52(17) .
O1 C46 H46A 110.0 .
C47 C46 H46A 110.0 .
O1 C46 H46B 110.0 .
C47 C46 H46B 110.0 .
H46A C46 H46B 108.4 .
O2 C47 C46 109.43(17) .
O2 C47 H47A 109.8 .
C46 C47 H47A 109.8 .
O2 C47 H47B 109.8 .
C46 C47 H47B 109.8 .
H47A C47 H47B 108.2 .
C47 O2 C48 111.67(16) .
C47 O2 K1 115.44(14) .
C48 O2 K1 113.52(12) .
O2 C48 C49 108.66(17) .
O2 C48 H48A 110.0 .
C49 C48 H48A 110.0 .
O2 C48 H48B 110.0 .
C49 C48 H48B 110.0 .
H48A C48 H48B 108.3 .
O3 C49 C48 109.58(16) .
O3 C49 H49A 109.8 .
C48 C49 H49A 109.8 .
O3 C49 H49B 109.8 .
C48 C49 H49B 109.8 .
H49A C49 H49B 108.2 .
C49 O3 C50 111.65(15) .
C49 O3 K1 114.11(10) .
C50 O3 K1 112.00(10) .
O3 C50 C51 110.24(15) .
O3 C50 H50A 109.6 .
C51 C50 H50A 109.6 .
O3 C50 H50B 109.6 .
C51 C50 H50B 109.6 .
H50A C50 H50B 108.1 .
O4 C51 C50 107.85(17) .
O4 C51 H51A 110.1 .
C50 C51 H51A 110.1 .
O4 C51 H51B 110.1 .
C50 C51 H51B 110.1 .
H51A C51 H51B 108.5 .
C52 O4 C51 110.15(18) .
C52 O4 K1 119.38(11) .
C51 O4 K1 115.39(13) .
O4 C52 C53 109.05(16) .
O4 C52 H52A 109.9 .
C53 C52 H52A 109.9 .
O4 C52 H52B 109.9 .
C53 C52 H52B 109.9 .
H52A C52 H52B 108.3 .
O5 C53 C52 109.53(16) .
O5 C53 H53A 109.8 .
C52 C53 H53A 109.8 .
O5 C53 H53B 109.8 .
C52 C53 H53B 109.8 .
H53A C53 H53B 108.2 .
C53 O5 C54 112.02(15) .
C53 O5 K1 110.97(12) .
C54 O5 K1 114.57(12) .
O5 C54 C55 109.41(16) .
O5 C54 H54A 109.8 .
C55 C54 H54A 109.8 .
O5 C54 H54B 109.8 .
C55 C54 H54B 109.8 .
H54A C54 H54B 108.2 .
O6 C55 C54 108.29(17) .
O6 C55 H55A 110.0 .
C54 C55 H55A 110.0 .
O6 C55 H55B 110.0 .
C54 C55 H55B 110.0 .
H55A C55 H55B 108.4 .
C56 O6 C55 111.23(17) .
C56 O6 K1 113.30(14) .
C55 O6 K1 112.50(12) .
O6 C56 C57 108.73(17) .
O6 C56 H56A 109.9 .
C57 C56 H56A 109.9 .
O6 C56 H56B 109.9 .
C57 C56 H56B 109.9 .
H56A C56 H56B 108.3 .
O1 C57 C56 108.61(18) .
O1 C57 H57A 110.0 .
C56 C57 H57A 110.0 .
O1 C57 H57B 110.0 .
C56 C57 H57B 110.0 .
H57A C57 H57B 108.3 .
C58 O7 C61 106.00(13) .
C58 O7 K1 116.70(11) .
C61 O7 K1 133.28(10) .
O7 C58 C59 106.64(16) .
O7 C58 K1 42.33(8) .
C59 C58 K1 126.31(14) .
O7 C58 H58A 110.4 .
C59 C58 H58A 110.4 .
K1 C58 H58A 120.9 .
O7 C58 H58B 110.4 .
C59 C58 H58B 110.4 .
K1 C58 H58B 68.3 .
H58A C58 H58B 108.6 .
C58 C59 C60 104.26(15) .
C58 C59 H59A 110.9 .
C60 C59 H59A 110.9 .
C58 C59 H59B 110.9 .
C60 C59 H59B 110.9 .
H59A C59 H59B 108.9 .
C61 C60 C59 104.09(15) .
C61 C60 H60A 110.9 .
C59 C60 H60A 110.9 .
C61 C60 H60B 110.9 .
C59 C60 H60B 110.9 .
H60A C60 H60B 109.0 .
O7 C61 C60 104.31(14) .
O7 C61 H61A 110.9 .
C60 C61 H61A 110.9 .
O7 C61 H61B 110.9 .
C60 C61 H61B 110.9 .
H61A C61 H61B 108.9 .
C57A O1A C46A 113(2) .
C57A O1A K1 110.8(19) .
C46A O1A K1 113.7(16) .
O1A C46A C47A 109.5(19) .
O1A C46A H46C 109.8 .
C47A C46A H46C 109.8 .
O1A C46A H46D 109.8 .
C47A C46A H46D 109.8 .
H46C C46A H46D 108.2 .
O2A C47A C46A 108.2(18) .
O2A C47A H47C 110.1 .
C46A C47A H47C 110.1 .
O2A C47A H47D 110.1 .
C46A C47A H47D 110.1 .
H47C C47A H47D 108.4 .
C47A O2A C48A 113.0(17) .
C47A O2A K1 114.5(16) .
C48A O2A K1 115.1(13) .
O2A C48A C49A 114.0(17) .
O2A C48A H48C 108.8 .
C49A C48A H48C 108.8 .
O2A C48A H48D 108.8 .
C49A C48A H48D 108.8 .
H48C C48A H48D 107.6 .
O3A C49A C48A 108.1(17) .
O3A C49A K1 46.7(7) .
C48A C49A K1 79.6(11) .
O3A C49A H49C 110.1 .
C48A C49A H49C 110.1 .
K1 C49A H49C 156.5 .
O3A C49A H49D 110.1 .
C48A C49A H49D 110.1 .
K1 C49A H49D 86.8 .
H49C C49A H49D 108.4 .
C49A O3A C50A 112.9(14) .
C49A O3A K1 111.0(10) .
C50A O3A K1 113.2(8) .
C49A O3A K1 120.9(12) 2_666
C50A O3A K1 107.4(13) 2_666
K1 O3A K1 89.4(5) 2_666
O3A C50A C51A 121.3(13) .
O3A C50A K1 45.7(6) .
C51A C50A K1 77.6(8) .
O3A C50A H50C 107.0 .
C51A C50A H50C 107.0 .
K1 C50A H50C 138.0 .
O3A C50A H50D 107.0 .
C51A C50A H50D 107.0 .
K1 C50A H50D 111.7 .
H50C C50A H50D 106.7 .
O4A C51A C50A 115.4(15) .
O4A C51A K1 43.2(8) .
C50A C51A K1 78.5(7) .
O4A C51A H51C 108.4 .
C50A C51A H51C 108.4 .
K1 C51A H51C 145.4 .
O4A C51A H51D 108.4 .
C50A C51A H51D 108.4 .
K1 C51A H51D 101.8 .
H51C C51A H51D 107.5 .
C51A O4A C52A 122.0(14) .
C51A O4A K1 116.7(10) .
C52A O4A K1 120.8(10) .
O4A C52A C53A 113.6(14) .
O4A C52A K1 40.0(7) .
C53A C52A K1 76.4(8) .
O4A C52A H52C 108.8 .
C53A C52A H52C 108.8 .
K1 C52A H52C 137.9 .
O4A C52A H52D 108.8 .
C53A C52A H52D 108.8 .
K1 C52A H52D 109.7 .
H52C C52A H52D 107.7 .
O5A C53A C52A 112.2(16) .
O5A C53A K1 46.9(9) .
C52A C53A K1 80.3(8) .
O5A C53A H53C 109.2 .
C52A C53A H53C 109.2 .
K1 C53A H53C 155.1 .
O5A C53A H53D 109.2 .
C52A C53A H53D 109.2 .
K1 C53A H53D 89.6 .
H53C C53A H53D 107.9 .
C54A O5A C53A 115.1(16) .
C54A O5A K1 117.1(14) .
C53A O5A K1 111.9(12) .
O5A C54A C55A 114.5(16) .
O5A C54A H54C 108.6 .
C55A C54A H54C 108.6 .
O5A C54A H54D 108.6 .
C55A C54A H54D 108.6 .
H54C C54A H54D 107.6 .
O6A C55A C54A 111.3(18) .
O6A C55A K1 44.8(8) .
C54A C55A K1 80.4(10) .
O6A C55A H55C 109.4 .
C54A C55A H55C 109.4 .
K1 C55A H55C 91.1 .
O6A C55A H55D 109.4 .
C54A C55A H55D 109.4 .
K1 C55A H55D 153.1 .
H55C C55A H55D 108.0 .
C55A O6A C56A 115.2(18) .
C55A O6A K1 114.5(11) .
C56A O6A K1 112.5(16) .
O6A C56A C57A 110.1(19) .
O6A C56A H56C 109.6 .
C57A C56A H56C 109.6 .
O6A C56A H56D 109.6 .
C57A C56A H56D 109.6 .
H56C C56A H56D 108.2 .
O1A C57A C56A 106.7(19) .
O1A C57A H57C 110.4 .
C56A C57A H57C 110.4 .
O1A C57A H57D 110.4 .
C56A C57A H57D 110.4 .
H57C C57A H57D 108.6 .

loop_
_geom_bond_atom_site_label_1
_geom_bond_atom_site_label_2
_geom_bond_distance
_geom_bond_site_symmetry_2
K1 O7 2.6676(14) .
K1 O4A 2.735(18) .
K1 O5A 2.834(19) .
K1 O4 2.7461(17) .
K1 O1 2.7541(17) .
K1 O6A 2.818(17) .
K1 O6 2.7746(18) .
K1 O3A 2.785(15) .
K1 O2 2.8285(18) .
K1 O5 2.8247(18) .
K1 O3 2.8350(15) .
K1 O1A 2.794(17) .
P1 C16 1.8733(14) .
P1 Si1 2.1662(7) .
P2 C31 1.8742(14) .
P2 Si1 2.1677(6) .
Si1 N2 1.8829(12) .
Si1 N1 1.8870(12) .
Si1 C1 2.3467(15) .
N1 C1 1.3327(18) .
N1 C12 1.4865(17) .
N2 C1 1.3363(18) .
N2 C8 1.4789(17) .
C1 C2 1.4907(19) .
C2 C7 1.3896(19) .
C2 C3 1.392(2) .
C3 C4 1.386(2) .
C3 H3 0.9500 .
C4 C5 1.382(2) .
C4 H4 0.9500 .
C5 C6 1.387(2) .
C5 H5 0.9500 .
C6 C7 1.390(2) .
C6 H6 0.9500 .
C7 H7 0.9500 .
C8 C9 1.530(2) .
C8 C10 1.5316(19) .
C8 C11 1.5341(19) .
C9 H9A 0.9800 .
C9 H9B 0.9800 .
C9 H9C 0.9800 .
C10 H10A 0.9800 .
C10 H10B 0.9800 .
C10 H10C 0.9800 .
C12 C13 1.5282(19) .
C12 C14 1.531(2) .
C12 C15 1.5326(19) .
C11 H11A 0.9800 .
C11 H11B 0.9800 .
C11 H11C 0.9800 .
C15 H15A 0.9800 .
C15 H15B 0.9800 .
C15 H15C 0.9800 .
C14 H14A 0.9800 .
C14 H14B 0.9800 .
C14 H14C 0.9800 .
C13 H13A 0.9800 .
C13 H13B 0.9800 .
C13 H13C 0.9800 .
C16 C17 1.4176(19) .
C16 C21 1.4247(19) .
C17 C18 1.4001(19) .
C17 C22 1.5256(19) .
C18 C19 1.387(2) .
C18 H18 0.9500 .
C19 C20 1.393(2) .
C19 C25 1.5226(19) .
C20 C21 1.3947(19) .
C20 H20 0.9500 .
C21 C28 1.5223(19) .
C22 C23 1.528(2) .
C22 C24 1.530(2) .
C22 H22 1.0000 .
C23 H23A 0.9800 .
C23 H23B 0.9800 .
C23 H23C 0.9800 .
C24 H24A 0.9800 .
C24 H24B 0.9800 .
C24 H24C 0.9800 .
C25 C27 1.524(2) .
C25 C26 1.527(2) .
C25 H25 1.0000 .
C26 H26A 0.9800 .
C26 H26B 0.9800 .
C26 H26C 0.9800 .
C27 H27A 0.9800 .
C27 H27B 0.9800 .
C27 H27C 0.9800 .
C28 C30 1.5294(19) .
C28 C29 1.532(2) .
C28 H28 1.0000 .
C29 H29A 0.9800 .
C29 H29B 0.9800 .
C29 H29C 0.9800 .
C30 H30A 0.9800 .
C30 H30B 0.9800 .
C30 H30C 0.9800 .
C31 C32 1.419(2) .
C31 C36 1.4257(19) .
C32 C33 1.3930(19) .
C32 C37 1.5225(19) .
C33 C34 1.392(2) .
C33 H33 0.9500 .
C34 C35 1.385(2) .
C34 C40 1.5254(19) .
C35 C36 1.3991(19) .
C35 H35 0.9500 .
C36 C43 1.525(2) .
C37 C38 1.530(2) .
C37 C39 1.534(2) .
C37 H37 1.0000 .
C38 H38A 0.9800 .
C38 H38B 0.9800 .
C38 H38C 0.9800 .
C39 H39A 0.9800 .
C39 H39B 0.9800 .
C39 H39C 0.9800 .
C40 C42 1.526(2) .
C40 C41 1.532(2) .
C40 H40 1.0000 .
C41 H41A 0.9800 .
C41 H41B 0.9800 .
C41 H41C 0.9800 .
C42 H42A 0.9800 .
C42 H42B 0.9800 .
C42 H42C 0.9800 .
C43 C44 1.521(2) .
C43 C45 1.532(2) .
C43 H43 1.0000 .
C44 H44A 0.9800 .
C44 H44B 0.9800 .
C44 H44C 0.9800 .
C45 H45A 0.9800 .
C45 H45B 0.9800 .
C45 H45C 0.9800 .
O1 C57 1.422(2) .
O1 C46 1.423(2) .
C46 C47 1.497(3) .
C46 H46A 0.9900 .
C46 H46B 0.9900 .
C47 O2 1.419(2) .
C47 H47A 0.9900 .
C47 H47B 0.9900 .
O2 C48 1.427(2) .
C48 C49 1.498(3) .
C48 H48A 0.9900 .
C48 H48B 0.9900 .
C49 O3 1.422(2) .
C49 H49A 0.9900 .
C49 H49B 0.9900 .
O3 C50 1.431(2) .
C50 C51 1.489(3) .
C50 H50A 0.9900 .
C50 H50B 0.9900 .
C51 O4 1.435(3) .
C51 H51A 0.9900 .
C51 H51B 0.9900 .
O4 C52 1.425(2) .
C52 C53 1.496(2) .
C52 H52A 0.9900 .
C52 H52B 0.9900 .
C53 O5 1.422(2) .
C53 H53A 0.9900 .
C53 H53B 0.9900 .
O5 C54 1.433(2) .
C54 C55 1.500(3) .
C54 H54A 0.9900 .
C54 H54B 0.9900 .
C55 O6 1.425(2) .
C55 H55A 0.9900 .
C55 H55B 0.9900 .
O6 C56 1.426(2) .
C56 C57 1.504(3) .
C56 H56A 0.9900 .
C56 H56B 0.9900 .
C57 H57A 0.9900 .
C57 H57B 0.9900 .
O7 C58 1.418(2) .
O7 C61 1.430(2) .
C58 C59 1.509(3) .
C58 H58A 0.9900 .
C58 H58B 0.9900 .
C59 C60 1.525(3) .
C59 H59A 0.9900 .
C59 H59B 0.9900 .
C60 C61 1.512(3) .
C60 H60A 0.9900 .
C60 H60B 0.9900 .
C61 H61A 0.9900 .
C61 H61B 0.9900 .
O1A C57A 1.407(15) .
O1A C46A 1.416(14) .
C46A C47A 1.486(14) .
C46A H46C 0.9900 .
C46A H46D 0.9900 .
C47A O2A 1.408(14) .
C47A H47C 0.9900 .
C47A H47D 0.9900 .
O2A C48A 1.408(14) .
C48A C49A 1.476(14) .
C48A H48C 0.9900 .
C48A H48D 0.9900 .
C49A O3A 1.451(13) .
C49A H49C 0.9900 .
C49A H49D 0.9900 .
O3A C50A 1.404(12) .
O3A K1 3.47(2) 2_666
C50A C51A 1.481(14) .
C50A H50C 0.9900 .
C50A H50D 0.9900 .
C51A O4A 1.367(12) .
C51A H51C 0.9900 .
C51A H51D 0.9900 .
O4A C52A 1.400(13) .
C52A C53A 1.470(14) .
C52A H52C 0.9900 .
C52A H52D 0.9900 .
C53A O5A 1.407(14) .
C53A H53C 0.9900 .
C53A H53D 0.9900 .
O5A C54A 1.398(14) .
C54A C55A 1.474(14) .
C54A H54C 0.9900 .
C54A H54D 0.9900 .
C55A O6A 1.406(14) .
C55A H55C 0.9900 .
C55A H55D 0.9900 .
O6A C56A 1.406(14) .
C56A C57A 1.488(14) .
C56A H56C 0.9900 .
C56A H56D 0.9900 .
C57A H57C 0.9900 .
C57A H57D 0.9900 .

loop_
_geom_torsion_atom_site_label_1
_geom_torsion_atom_site_label_2
_geom_torsion_atom_site_label_3
_geom_torsion_atom_site_label_4
_geom_torsion
_geom_torsion_site_symmetry_1
_geom_torsion_site_symmetry_4
N2 Si1 N1 C1 -0.54(8) . .
P1 Si1 N1 C1 -117.95(8) . .
P2 Si1 N1 C1 111.14(8) . .
N2 Si1 N1 C12 176.26(15) . .
P1 Si1 N1 C12 58.84(14) . .
P2 Si1 N1 C12 -72.07(14) . .
C1 Si1 N1 C12 176.79(18) . .
N1 Si1 N2 C1 0.53(8) . .
P1 Si1 N2 C1 108.53(8) . .
P2 Si1 N2 C1 -119.52(7) . .
N1 Si1 N2 C8 171.06(14) . .
P1 Si1 N2 C8 -80.95(13) . .
P2 Si1 N2 C8 51.00(14) . .
C1 Si1 N2 C8 170.52(18) . .
C12 N1 C1 N2 -176.46(12) . .
Si1 N1 C1 N2 0.74(10) . .
C12 N1 C1 C2 4.9(2) . .
Si1 N1 C1 C2 -177.92(12) . .
C12 N1 C1 Si1 -177.20(16) . .
C8 N2 C1 N1 -172.04(13) . .
Si1 N2 C1 N1 -0.74(11) . .
C8 N2 C1 C2 6.6(2) . .
Si1 N2 C1 C2 177.91(12) . .
C8 N2 C1 Si1 -171.31(16) . .
N1 C1 C2 C7 -82.64(18) . .
N2 C1 C2 C7 98.96(17) . .
N1 C1 C2 C3 96.80(17) . .
N2 C1 C2 C3 -81.60(18) . .
C7 C2 C3 C4 0.8(2) . .
C1 C2 C3 C4 -178.70(13) . .
C2 C3 C4 C5 -0.2(2) . .
C3 C4 C5 C6 -0.6(2) . .
C4 C5 C6 C7 1.0(2) . .
C3 C2 C7 C6 -0.4(2) . .
C1 C2 C7 C6 179.02(13) . .
C5 C6 C7 C2 -0.4(2) . .
C1 N2 C8 C9 -159.29(13) . .
Si1 N2 C8 C9 33.32(17) . .
C1 N2 C8 C10 82.42(17) . .
Si1 N2 C8 C10 -84.97(15) . .
C1 N2 C8 C11 -40.08(19) . .
Si1 N2 C8 C11 152.53(11) . .
C1 N1 C12 C13 -169.89(13) . .
Si1 N1 C12 C13 14.30(18) . .
C1 N1 C12 C14 -51.32(18) . .
Si1 N1 C12 C14 132.87(12) . .
C1 N1 C12 C15 71.44(17) . .
Si1 N1 C12 C15 -104.38(14) . .
Si1 P1 C16 C17 -110.45(11) . .
Si1 P1 C16 C21 75.31(11) . .
C21 C16 C17 C18 -3.76(19) . .
P1 C16 C17 C18 -178.29(10) . .
C21 C16 C17 C22 174.24(12) . .
P1 C16 C17 C22 -0.28(18) . .
C16 C17 C18 C19 0.4(2) . .
C22 C17 C18 C19 -177.64(13) . .
C17 C18 C19 C20 2.4(2) . .
C17 C18 C19 C25 -173.89(13) . .
C18 C19 C20 C21 -1.8(2) . .
C25 C19 C20 C21 174.65(13) . .
C19 C20 C21 C16 -1.6(2) . .
C19 C20 C21 C28 175.60(13) . .
C17 C16 C21 C20 4.31(19) . .
P1 C16 C21 C20 178.72(10) . .
C17 C16 C21 C28 -172.83(12) . .
P1 C16 C21 C28 1.57(18) . .
C18 C17 C22 C23 83.76(16) . .
C16 C17 C22 C23 -94.30(16) . .
C18 C17 C22 C24 -40.47(18) . .
C16 C17 C22 C24 141.47(14) . .
C18 C19 C25 C27 -33.0(2) . .
C20 C19 C25 C27 150.74(14) . .
C18 C19 C25 C26 91.12(17) . .
C20 C19 C25 C26 -85.10(16) . .
C20 C21 C28 C30 22.87(18) . .
C16 C21 C28 C30 -159.95(12) . .
C20 C21 C28 C29 -100.64(14) . .
C16 C21 C28 C29 76.54(16) . .
Si1 P2 C31 C32 67.29(12) . .
Si1 P2 C31 C36 -129.14(9) . .
C36 C31 C32 C33 -6.93(19) . .
P2 C31 C32 C33 156.80(11) . .
C36 C31 C32 C37 176.47(12) . .
P2 C31 C32 C37 -19.80(18) . .
C31 C32 C33 C34 1.1(2) . .
C37 C32 C33 C34 177.83(13) . .
C32 C33 C34 C35 5.1(2) . .
C32 C33 C34 C40 -171.87(13) . .
C33 C34 C35 C36 -5.2(2) . .
C40 C34 C35 C36 171.59(13) . .
C34 C35 C36 C31 -0.7(2) . .
C34 C35 C36 C43 178.33(13) . .
C32 C31 C36 C35 6.79(19) . .
P2 C31 C36 C35 -158.07(11) . .
C32 C31 C36 C43 -172.25(12) . .
P2 C31 C36 C43 22.89(17) . .
C33 C32 C37 C38 -81.69(16) . .
C31 C32 C37 C38 94.99(16) . .
C33 C32 C37 C39 41.45(17) . .
C31 C32 C37 C39 -141.87(13) . .
C35 C34 C40 C42 28.2(2) . .
C33 C34 C40 C42 -155.08(13) . .
C35 C34 C40 C41 -95.00(17) . .
C33 C34 C40 C41 81.72(16) . .
C35 C36 C43 C44 -89.68(16) . .
C31 C36 C43 C44 89.38(16) . .
C35 C36 C43 C45 34.21(18) . .
C31 C36 C43 C45 -146.73(13) . .
C57 O1 C46 C47 -176.7(2) . .
K1 O1 C46 C47 48.6(3) . .
O1 C46 C47 O2 -61.2(3) . .
C46 C47 O2 C48 176.8(2) . .
C46 C47 O2 K1 45.1(2) . .
C47 O2 C48 C49 176.1(2) . .
K1 O2 C48 C49 -51.3(2) . .
O2 C48 C49 O3 66.9(2) . .
C48 C49 O3 C50 -175.84(16) . .
C48 C49 O3 K1 -47.59(17) . .
C49 O3 C50 C51 177.24(16) . .
K1 O3 C50 C51 47.87(17) . .
O3 C50 C51 O4 -66.3(2) . .
C50 C51 O4 C52 -170.55(19) . .
C50 C51 O4 K1 50.6(2) . .
C51 O4 C52 C53 -172.8(2) . .
K1 O4 C52 C53 -35.9(3) . .
O4 C52 C53 O5 61.5(3) . .
C52 C53 O5 C54 174.3(2) . .
C52 C53 O5 K1 -56.2(2) . .
C53 O5 C54 C55 168.5(2) . .
K1 O5 C54 C55 40.9(3) . .
O5 C54 C55 O6 -66.1(3) . .
C54 C55 O6 C56 -174.4(2) . .
C54 C55 O6 K1 57.3(2) . .
C55 O6 C56 C57 -177.3(2) . .
K1 O6 C56 C57 -49.4(3) . .
C46 O1 C57 C56 174.8(2) . .
K1 O1 C57 C56 -49.0(3) . .
O6 C56 C57 O1 66.2(3) . .
C61 O7 C58 C59 34.3(2) . .
K1 O7 C58 C59 -126.14(13) . .
C61 O7 C58 K1 160.49(17) . .
O7 C58 C59 C60 -15.1(2) . .
K1 C58 C59 C60 -57.56(19) . .
C58 C59 C60 C61 -8.3(2) . .
C58 O7 C61 C60 -39.44(18) . .
K1 O7 C61 C60 116.36(14) . .
C59 C60 C61 O7 28.64(18) . .
C57A O1A C46A C47A 176(3) . .
K1 O1A C46A C47A 49(4) . .
O1A C46A C47A O2A -67(4) . .
C46A C47A O2A C48A -175(3) . .
C46A C47A O2A K1 50(3) . .
C47A O2A C48A C49A -169(3) . .
K1 O2A C48A C49A -35(4) . .
O2A C48A C49A O3A 62(3) . .
O2A C48A C49A K1 24(3) . .
C48A C49A O3A C50A 176.3(19) . .
K1 C49A O3A C50A -128.3(18) . .
C48A C49A O3A K1 -55(2) . .
C48A C49A O3A K1 47(2) . 2_666
K1 C49A O3A K1 102.5(9) . 2_666
C49A O3A C50A C51A 108(2) . .
K1 O3A C50A C51A -19(3) . .
K1 O3A C50A C51A -116(2) 2_666 .
C49A O3A C50A K1 127.2(19) . .
K1 O3A C50A K1 -97.0(10) 2_666 .
O3A C50A C51A O4A 37(4) . .
K1 C50A C51A O4A 23(2) . .
O3A C50A C51A K1 13.8(19) . .
C50A C51A O4A C52A 138(3) . .
K1 C51A O4A C52A 172(5) . .
C50A C51A O4A K1 -34(4) . .
C51A O4A C52A C53A 165(3) . .
K1 O4A C52A C53A -23(4) . .
C51A O4A C52A K1 -172(5) . .
O4A C52A C53A O5A 50(4) . .
K1 C52A C53A O5A 35(2) . .
O4A C52A C53A K1 15(3) . .
C52A C53A O5A C54A 172(3) . .
K1 C53A O5A C54A -137(4) . .
C52A C53A O5A K1 -51(3) . .
C53A O5A C54A C55A 165(3) . .
K1 O5A C54A C55A 30(4) . .
O5A C54A C55A O6A -54(4) . .
O5A C54A C55A K1 -21(3) . .
C54A C55A O6A C56A -177(3) . .
K1 C55A O6A C56A 133(4) . .
C54A C55A O6A K1 50(3) . .
C55A O6A C56A C57A -179(3) . .
K1 O6A C56A C57A -45(4) . .
C46A O1A C57A C56A 172(3) . .
K1 O1A C57A C56A -58(3) . .
O6A C56A C57A O1A 71(4) . .
